data_7712509
loop_
_publ_author_name
'Hsieh, Chang-Chih'
'Liao, Po-Kuang'
'Chen, Chia-Wei'
'Chiang, Ming-Hsi'
'Horng, Yih-Chern'

_publ_section_title
;
 The effect of anions in the synthesis and structure of pyrazolylamidino
 copper(II) complexes
;
_journal_name_full 'Dalton Transactions'
_journal_paper_doi 10.1039/D3DT00103B
_journal_year 2023
_chemical_formula_sum 'C18 H26 B2 Cl2 Cu2 F8 N10'
_chemical_formula_weight 754.11
_space_group_crystal_system monoclinic
_space_group_IT_number 14
_space_group_name_Hall '-P 2ybc'
_space_group_name_H-M_alt 'P 1 21/c 1'
_atom_sites_solution_hydrogens geom
_audit_creation_method SHELXL-2014
_audit_update_record
;
2023-02-09 deposited with the CCDC.	2023-03-03 downloaded from the CCDC.
;
_cell_angle_alpha 90
_cell_angle_beta 93.853(3)
_cell_angle_gamma 90
_cell_formula_units_Z 2
_cell_length_a 6.6757(4)
_cell_length_b 14.7202(8)
_cell_length_c 14.3589(8)
_cell_measurement_reflns_used 8627
_cell_measurement_temperature 150(2)
_cell_measurement_theta_max 28.70
_cell_measurement_theta_min 2.77
_cell_volume 1407.83(14)
_computing_cell_refinement 'Bruker SAINT'
_computing_data_collection 'Bruker APEX2'
_computing_data_reduction 'Bruker SAINT'
_computing_molecular_graphics 'Bruker SHELXTL'
_computing_publication_material 'Bruker SHELXTL'
_computing_structure_refinement 'SHELXL-2014 (Sheldrick 2014)'
_computing_structure_solution 'SHELXS-97 (Sheldrick 2008)'
_diffrn_ambient_temperature 150(2)
_diffrn_measured_fraction_theta_full 0.999
_diffrn_measured_fraction_theta_max 0.992
_diffrn_measurement_device_type 'Bruker APEX-II CCD'
_diffrn_measurement_method \w
_diffrn_radiation_type MoK\a
_diffrn_radiation_wavelength 0.71073
_diffrn_reflns_av_R_equivalents 0.0268
_diffrn_reflns_av_unetI/netI 0.0204
_diffrn_reflns_Laue_measured_fraction_full 0.999
_diffrn_reflns_Laue_measured_fraction_max 0.992
_diffrn_reflns_limit_h_max 9
_diffrn_reflns_limit_h_min -8
_diffrn_reflns_limit_k_max 19
_diffrn_reflns_limit_k_min -19
_diffrn_reflns_limit_l_max 19
_diffrn_reflns_limit_l_min -19
_diffrn_reflns_number 19931
_diffrn_reflns_point_group_measured_fraction_full 0.999
_diffrn_reflns_point_group_measured_fraction_max 0.992
_diffrn_reflns_theta_full 25.242
_diffrn_reflns_theta_max 28.868
_diffrn_reflns_theta_min 1.984
_exptl_absorpt_coefficient_mu 1.784
_exptl_absorpt_correction_T_max 0.941
_exptl_absorpt_correction_T_min 0.838
_exptl_absorpt_correction_type multi-scan
_exptl_crystal_colour blue
_exptl_crystal_density_diffrn 1.779
_exptl_crystal_description block
_exptl_crystal_F_000 1014
_exptl_crystal_size_max 0.180
_exptl_crystal_size_mid 0.060
_exptl_crystal_size_min 0.060
_refine_diff_density_max 0.880
_refine_diff_density_min -0.543
_refine_diff_density_rms 0.093
_refine_ls_extinction_method none
_refine_ls_goodness_of_fit_ref 0.851
_refine_ls_hydrogen_treatment constr
_refine_ls_matrix_type full
_refine_ls_number_parameters 191
_refine_ls_number_reflns 3653
_refine_ls_number_restraints 0
_refine_ls_restrained_S_all 0.851
_refine_ls_R_factor_all 0.0392
_refine_ls_R_factor_gt 0.0354
_refine_ls_shift/su_max 0.000
_refine_ls_shift/su_mean 0.000
_refine_ls_structure_factor_coef Fsqd
_refine_ls_weighting_details 'w=1/[\s^2^(Fo^2^)+(0.0611P)^2^+5.1843P] where P=(Fo^2^+2Fc^2^)/3'
_refine_ls_weighting_scheme calc
_refine_ls_wR_factor_gt 0.1029
_refine_ls_wR_factor_ref 0.1059
_reflns_Friedel_coverage 0.000
_reflns_number_gt 3314
_reflns_number_total 3653
_reflns_threshold_expression 'I > 2\s(I)'
_cod_data_source_file d3dt00103b2.cif
_cod_data_source_block Cpd10
_cod_original_sg_symbol_H-M 'P 21/c'
_cod_database_code 7712509
_shelx_space_group_comment
;
The symmetry employed for this shelxl refinement is uniquely defined
by the following loop, which should always be used as a source of
symmetry information in preference to the above space-group names.
They are only intended as comments.
;
_shelxl_version_number 2014-3

loop_
_space_group_symop_operation_xyz
'x, y, z'
'-x, y+1/2, -z+1/2'
'-x, -y, -z'
'x, -y-1/2, z-1/2'

loop_
_atom_site_label
_atom_site_type_symbol
_atom_site_fract_x
_atom_site_fract_y
_atom_site_fract_z
_atom_site_U_iso_or_equiv
_atom_site_adp_type
_atom_site_occupancy
_atom_site_site_symmetry_order
_atom_site_calc_flag
_atom_site_refinement_flags_posn
_atom_site_refinement_flags_adp
_atom_site_refinement_flags_occupancy
_atom_site_disorder_assembly
_atom_site_disorder_group
Cu1 Cu 0.51053(4) 0.05621(2) 0.60838(2) 0.01547(10) Uani 1 1 d . . . . .
Cl1 Cl 0.26163(9) 0.06694(4) 0.49333(4) 0.01827(13) Uani 1 1 d . . . . .
B1 B 0.2473(5) 0.1594(2) 0.8003(2) 0.0256(6) Uani 1 1 d . . . . .
F1 F 0.2980(3) 0.17466(15) 0.70913(14) 0.0433(5) Uani 1 1 d . . . . .
F3 F 0.2613(3) 0.23950(14) 0.85062(15) 0.0428(5) Uani 1 1 d . . . . .
F4 F 0.3737(3) 0.09519(15) 0.84155(15) 0.0440(5) Uani 1 1 d . . . . .
F2 F 0.0484(3) 0.12854(16) 0.79810(17) 0.0474(5) Uani 1 1 d . . . . .
N1 N 0.3704(3) -0.04386(15) 0.66788(14) 0.0177(4) Uani 1 1 d . . . . .
N3 N 0.7093(3) 0.02785(15) 0.71591(15) 0.0189(4) Uani 1 1 d . . . . .
H3 H 0.8180 0.0608 0.7281 0.023 Uiso 1 1 calc R U . . .
N2 N 0.4849(3) -0.08222(15) 0.73937(15) 0.0191(4) Uani 1 1 d . . . . .
N4 N 0.6556(3) 0.16144(14) 0.56114(14) 0.0170(4) Uani 1 1 d . . . . .
N5 N 0.5691(3) 0.21910(15) 0.49711(15) 0.0204(4) Uani 1 1 d . . . . .
H5 H 0.4414 0.2177 0.4775 0.025 Uiso 1 1 calc R U . . .
C4 C 0.6686(4) -0.04018(18) 0.76486(18) 0.0200(5) Uani 1 1 d . . . . .
C2 C 0.2075(5) -0.1629(2) 0.7240(2) 0.0291(6) Uani 1 1 d . . . . .
H2 H 0.1061 -0.2070 0.7318 0.035 Uiso 1 1 calc R U . . .
C7 C 0.8476(4) 0.18705(18) 0.57240(18) 0.0198(5) Uani 1 1 d . . . . .
H7 H 0.9457 0.1591 0.6140 0.024 Uiso 1 1 calc R U . . .
C3 C 0.3872(5) -0.15507(19) 0.7744(2) 0.0263(6) Uani 1 1 d . . . . .
H3A H 0.4355 -0.1931 0.8245 0.032 Uiso 1 1 calc R U . . .
C1 C 0.2036(4) -0.09188(19) 0.65776(19) 0.0223(5) Uani 1 1 d . . . . .
H1 H 0.0963 -0.0804 0.6125 0.027 Uiso 1 1 calc R U . . .
C8 C 0.8837(4) 0.26049(19) 0.5146(2) 0.0260(6) Uani 1 1 d . . . . .
H8 H 1.0073 0.2914 0.5090 0.031 Uiso 1 1 calc R U . . .
C9 C 0.7024(5) 0.27862(18) 0.4674(2) 0.0254(5) Uani 1 1 d . . . . .
H9 H 0.6764 0.3249 0.4221 0.030 Uiso 1 1 calc R U . . .
C5 C 0.7929(5) -0.0779(2) 0.8471(2) 0.0290(6) Uani 1 1 d . . . . .
H5A H 0.9333 -0.0568 0.8446 0.035 Uiso 1 1 calc R U . . .
H5B H 0.7929 -0.1450 0.8435 0.035 Uiso 1 1 calc R U . . .
C6 C 0.7141(6) -0.0488(2) 0.9389(2) 0.0418(8) Uani 1 1 d . . . . .
H6A H 0.7117 0.0177 0.9423 0.063 Uiso 1 1 calc R U . . .
H6B H 0.8017 -0.0728 0.9906 0.063 Uiso 1 1 calc R U . . .
H6C H 0.5778 -0.0724 0.9432 0.063 Uiso 1 1 calc R U . . .

loop_
_atom_site_aniso_label
_atom_site_aniso_U_11
_atom_site_aniso_U_22
_atom_site_aniso_U_33
_atom_site_aniso_U_23
_atom_site_aniso_U_13
_atom_site_aniso_U_12
Cu1 0.01434(16) 0.01727(16) 0.01437(15) 0.00160(10) -0.00221(10) -0.00234(10)
Cl1 0.0150(3) 0.0212(3) 0.0179(3) 0.0004(2) -0.0036(2) 0.0005(2)
B1 0.0201(14) 0.0299(16) 0.0262(14) -0.0100(12) -0.0037(11) 0.0018(11)
F1 0.0583(13) 0.0427(11) 0.0292(9) -0.0036(8) 0.0040(9) -0.0030(10)
F3 0.0357(10) 0.0417(11) 0.0500(12) -0.0276(10) -0.0054(9) 0.0008(8)
F4 0.0450(12) 0.0477(12) 0.0380(11) -0.0022(9) -0.0064(9) 0.0194(10)
F2 0.0259(10) 0.0538(13) 0.0615(14) -0.0167(11) -0.0043(9) -0.0127(9)
N1 0.0175(10) 0.0197(10) 0.0157(9) 0.0006(8) -0.0010(8) 0.0005(8)
N3 0.0168(10) 0.0215(10) 0.0179(10) 0.0006(8) -0.0034(8) -0.0025(8)
N2 0.0217(10) 0.0172(10) 0.0182(10) 0.0026(8) 0.0005(8) 0.0000(8)
N4 0.0175(10) 0.0164(9) 0.0169(9) 0.0004(7) -0.0012(7) 0.0011(7)
N5 0.0221(10) 0.0182(10) 0.0204(10) 0.0012(8) -0.0027(8) 0.0015(8)
C4 0.0219(12) 0.0204(11) 0.0173(11) -0.0026(9) -0.0016(9) 0.0031(9)
C2 0.0342(15) 0.0243(13) 0.0296(14) 0.0001(11) 0.0089(12) -0.0086(11)
C7 0.0175(11) 0.0214(12) 0.0202(11) -0.0007(9) -0.0004(9) -0.0019(9)
C3 0.0346(15) 0.0209(12) 0.0238(13) 0.0054(10) 0.0058(11) -0.0031(11)
C1 0.0196(12) 0.0244(13) 0.0229(12) -0.0025(10) 0.0028(9) -0.0037(10)
C8 0.0291(14) 0.0239(13) 0.0250(13) -0.0010(10) 0.0017(11) -0.0111(11)
C9 0.0350(15) 0.0164(12) 0.0242(13) 0.0023(10) -0.0012(11) -0.0051(10)
C5 0.0346(15) 0.0285(14) 0.0226(13) 0.0034(11) -0.0072(11) 0.0073(12)
C6 0.061(2) 0.0404(18) 0.0230(14) 0.0020(13) -0.0014(14) 0.0157(17)

loop_
_atom_type_symbol
_atom_type_description
_atom_type_scat_dispersion_real
_atom_type_scat_dispersion_imag
_atom_type_scat_source
C C 0.0033 0.0016 'International Tables Vol C Tables 4.2.6.8 and 6.1.1.4'
H H 0.0000 0.0000 'International Tables Vol C Tables 4.2.6.8 and 6.1.1.4'
N N 0.0061 0.0033 'International Tables Vol C Tables 4.2.6.8 and 6.1.1.4'
F F 0.0171 0.0103 'International Tables Vol C Tables 4.2.6.8 and 6.1.1.4'
Cl Cl 0.1484 0.1585 'International Tables Vol C Tables 4.2.6.8 and 6.1.1.4'
Cu Cu 0.3201 1.2651 'International Tables Vol C Tables 4.2.6.8 and 6.1.1.4'
B B 0.0013 0.0007 'International Tables Vol C Tables 4.2.6.8 and 6.1.1.4'

loop_
_geom_angle_atom_site_label_1
_geom_angle_atom_site_label_2
_geom_angle_atom_site_label_3
_geom_angle
_geom_angle_site_symmetry_1
_geom_angle_site_symmetry_3
_geom_angle_publ_flag
N4 Cu1 N1 174.40(9) . . ?
N4 Cu1 N3 96.50(9) . . ?
N1 Cu1 N3 79.63(9) . . ?
N4 Cu1 Cl1 92.72(6) . . ?
N1 Cu1 Cl1 91.26(6) . . ?
N3 Cu1 Cl1 170.71(7) . . ?
N4 Cu1 F1 88.01(8) . . ?
N1 Cu1 F1 88.22(8) . . ?
N3 Cu1 F1 93.76(8) . . ?
Cl1 Cu1 F1 87.71(5) . . ?
F4 B1 F3 110.1(2) . . ?
F4 B1 F1 109.6(3) . . ?
F3 B1 F1 110.0(3) . . ?
F4 B1 F2 109.9(3) . . ?
F3 B1 F2 108.6(2) . . ?
F1 B1 F2 108.7(2) . . ?
B1 F1 Cu1 124.34(19) . . ?
C1 N1 N2 106.7(2) . . ?
C1 N1 Cu1 140.80(19) . . ?
N2 N1 Cu1 112.24(16) . . ?
C4 N3 Cu1 115.85(18) . . ?
N1 N2 C3 110.2(2) . . ?
N1 N2 C4 116.8(2) . . ?
C3 N2 C4 132.9(2) . . ?
C7 N4 N5 105.5(2) . . ?
C7 N4 Cu1 132.07(18) . . ?
N5 N4 Cu1 122.00(16) . . ?
C9 N5 N4 111.4(2) . . ?
N3 C4 N2 115.0(2) . . ?
N3 C4 C5 127.0(3) . . ?
N2 C4 C5 118.0(2) . . ?
C3 C2 C1 105.7(2) . . ?
N4 C7 C8 110.5(2) . . ?
C2 C3 N2 107.1(2) . . ?
N1 C1 C2 110.2(2) . . ?
C9 C8 C7 105.2(2) . . ?
N5 C9 C8 107.4(2) . . ?
C4 C5 C6 112.0(3) . . ?

loop_
_geom_bond_atom_site_label_1
_geom_bond_atom_site_label_2
_geom_bond_distance
_geom_bond_site_symmetry_2
_geom_bond_publ_flag
Cu1 N4 1.971(2) . ?
Cu1 N1 1.970(2) . ?
Cu1 N3 2.011(2) . ?
Cu1 Cl1 2.2685(6) . ?
Cu1 F1 2.724(2) . ?
B1 F4 1.374(4) . ?
B1 F3 1.383(4) . ?
B1 F1 1.393(4) . ?
B1 F2 1.402(4) . ?
N1 C1 1.319(3) . ?
N1 N2 1.360(3) . ?
N3 C4 1.263(3) . ?
N2 C3 1.368(3) . ?
N2 C4 1.400(3) . ?
N4 C7 1.335(3) . ?
N4 N5 1.352(3) . ?
N5 C9 1.339(4) . ?
C4 C5 1.504(4) . ?
C2 C3 1.364(4) . ?
C2 C1 1.412(4) . ?
C7 C8 1.394(4) . ?
C8 C9 1.373(4) . ?
C5 C6 1.513(4) . ?

loop_
_geom_torsion_atom_site_label_1
_geom_torsion_atom_site_label_2
_geom_torsion_atom_site_label_3
_geom_torsion_atom_site_label_4
_geom_torsion
_geom_torsion_site_symmetry_1
_geom_torsion_site_symmetry_2
_geom_torsion_site_symmetry_3
_geom_torsion_site_symmetry_4
_geom_torsion_publ_flag
F4 B1 F1 Cu1 20.8(3) . . . . ?
F3 B1 F1 Cu1 141.98(18) . . . . ?
F2 B1 F1 Cu1 -99.3(2) . . . . ?
C1 N1 N2 C3 -0.2(3) . . . . ?
Cu1 N1 N2 C3 -175.94(18) . . . . ?
C1 N1 N2 C4 -178.0(2) . . . . ?
Cu1 N1 N2 C4 6.3(3) . . . . ?
C7 N4 N5 C9 1.0(3) . . . . ?
Cu1 N4 N5 C9 -172.59(18) . . . . ?
Cu1 N3 C4 N2 -3.4(3) . . . . ?
Cu1 N3 C4 C5 178.2(2) . . . . ?
N1 N2 C4 N3 -2.0(3) . . . . ?
C3 N2 C4 N3 -179.1(3) . . . . ?
N1 N2 C4 C5 176.6(2) . . . . ?
C3 N2 C4 C5 -0.6(4) . . . . ?
N5 N4 C7 C8 -0.7(3) . . . . ?
Cu1 N4 C7 C8 171.94(19) . . . . ?
C1 C2 C3 N2 0.1(3) . . . . ?
N1 N2 C3 C2 0.0(3) . . . . ?
C4 N2 C3 C2 177.3(3) . . . . ?
N2 N1 C1 C2 0.3(3) . . . . ?
Cu1 N1 C1 C2 174.0(2) . . . . ?
C3 C2 C1 N1 -0.2(3) . . . . ?
N4 C7 C8 C9 0.2(3) . . . . ?
N4 N5 C9 C8 -0.9(3) . . . . ?
C7 C8 C9 N5 0.4(3) . . . . ?
N3 C4 C5 C6 100.6(4) . . . . ?
N2 C4 C5 C6 -77.8(3) . . . . ?
